data_7000004
loop_
_publ_author_name
'Scheibitz, Matthias'
'Heilmann, Julia B.'
'Winter, Rainer F.'
'Bolte, Michael'
'Bats, Jan W.'
'Wagner, Matthias'

_publ_section_title
;
 Electronic interactions in oligoferrocenes with cationic, neutral and
 anionic four-coordinate boron bridges.
;
_journal_issue 1
_journal_name_full 'Dalton transactions (Cambridge, England : 2003)'
_journal_page_first 159
_journal_page_last 170
_journal_paper_doi 10.1039/b413581d
_journal_year 2005
_chemical_formula_moiety 'C30 H26 B Fe2 N2 . P F6'
_chemical_formula_sum 'C30 H26 B F6 Fe2 N2 P'
_chemical_formula_weight 682.01
_chemical_name_common (11)PF6
_chemical_name_systematic
;
?
;
_space_group_IT_number 14
_symmetry_cell_setting monoclinic
_symmetry_space_group_name_Hall '-P 2ybc'
_symmetry_space_group_name_H-M 'P 1 21/c 1'
_atom_sites_solution_hydrogens geom
_atom_sites_solution_primary direct
_atom_sites_solution_secondary difmap
_audit_creation_method SHELXL-97
_cell_angle_alpha 90.00
_cell_angle_beta 108.429(11)
_cell_angle_gamma 90.00
_cell_formula_units_Z 4
_cell_length_a 12.1586(14)
_cell_length_b 21.716(4)
_cell_length_c 15.4748(15)
_cell_measurement_reflns_used 200
_cell_measurement_temperature 145(2)
_cell_measurement_theta_max 23
_cell_measurement_theta_min 3
_cell_volume 3876.4(10)
_computing_cell_refinement 'SMART (Siemens, 1995)'
_computing_data_collection 'SMART (Siemens, 1995)'
_computing_data_reduction 'SAINT (Siemens, 1995)'
_computing_publication_material 'SHELXL-97 (Sheldrick, 1997)'
_computing_structure_refinement 'SHELXL-97 (Sheldrick, 1997)'
_computing_structure_solution 'SHELXS-97 (Sheldrick, 1997)'
_diffrn_ambient_temperature 145(2)
_diffrn_measured_fraction_theta_full 0.904
_diffrn_measured_fraction_theta_max 0.904
_diffrn_measurement_device_type SIEMENS_SMART_CCD
_diffrn_measurement_method \w
_diffrn_radiation_monochromator graphite
_diffrn_radiation_source 'normal-focus sealed tube'
_diffrn_radiation_type MoK\a
_diffrn_radiation_wavelength 0.71073
_diffrn_reflns_av_R_equivalents 0.0664
_diffrn_reflns_av_sigmaI/netI 0.0652
_diffrn_reflns_limit_h_max 17
_diffrn_reflns_limit_h_min -17
_diffrn_reflns_limit_k_max 29
_diffrn_reflns_limit_k_min -29
_diffrn_reflns_limit_l_max 21
_diffrn_reflns_limit_l_min -22
_diffrn_reflns_number 62615
_diffrn_reflns_theta_full 31.03
_diffrn_reflns_theta_max 31.03
_diffrn_reflns_theta_min 1.67
_diffrn_standards_decay_% 0.0
_diffrn_standards_interval_time 1200
_diffrn_standards_number 883
_exptl_absorpt_coefficient_mu 0.836
_exptl_absorpt_correction_T_max 1.000
_exptl_absorpt_correction_T_min 0.790
_exptl_absorpt_correction_type 'empirical, SADABS (Sheldrick, 2000)'
_exptl_crystal_colour deep_brown
_exptl_crystal_density_diffrn 1.169
_exptl_crystal_density_method 'not measured'
_exptl_crystal_description plate
_exptl_crystal_F_000 1384
_exptl_crystal_size_max 1.2
_exptl_crystal_size_mid 0.74
_exptl_crystal_size_min 0.12
_refine_diff_density_max 3.515
_refine_diff_density_min -2.132
_refine_diff_density_rms 0.147
_refine_ls_extinction_method none
_refine_ls_goodness_of_fit_ref 2.360
_refine_ls_hydrogen_treatment constr
_refine_ls_matrix_type full
_refine_ls_number_parameters 442
_refine_ls_number_reflns 11212
_refine_ls_number_restraints 36
_refine_ls_restrained_S_all 2.362
_refine_ls_R_factor_all 0.2090
_refine_ls_R_factor_gt 0.1537
_refine_ls_shift/su_max 0.011
_refine_ls_shift/su_mean 0.002
_refine_ls_structure_factor_coef Fsqd
_refine_ls_weighting_details 'calc w=1/[\s^2^(Fo^2^)+(0.10P)^2^] where P=(Fo^2^+2Fc^2^)/3'
_refine_ls_weighting_scheme calc
_refine_ls_wR_factor_gt 0.4018
_refine_ls_wR_factor_ref 0.4156
_reflns_number_gt 6713
_reflns_number_total 11213
_reflns_threshold_expression I>2\s(I)
_cod_data_source_file b413581d.txt
_cod_data_source_block compound_[11]PF6
_cod_depositor_comments
;
The following automatic conversions were performed:

'_refine_ls_hydrogen_treatment' value 'constrained' was replaced with
the value 'constr' as specified in the replacement file
'src/cod-tools/trunk/data/replacement-values/replacement_values.lst'.

Automatic conversion script
Id: cif_fix_values 5376 2017-05-30 11:51:03Z andrius 
;
_cod_original_cell_volume 3876.4(9)
_cod_original_sg_symbol_H-M 'P 21/c'
_cod_database_code 7000004

loop_
_symmetry_equiv_pos_as_xyz
'x, y, z'
'-x, y+1/2, -z+1/2'
'-x, -y, -z'
'x, -y-1/2, z-1/2'

loop_
_atom_site_label
_atom_site_type_symbol
_atom_site_fract_x
_atom_site_fract_y
_atom_site_fract_z
_atom_site_U_iso_or_equiv
_atom_site_adp_type
_atom_site_occupancy
_atom_site_symmetry_multiplicity
_atom_site_calc_flag
_atom_site_refinement_flags
_atom_site_disorder_assembly
_atom_site_disorder_group
Fe1 Fe 0.26932(7) 0.74218(5) 0.59964(6) 0.0488(4) Uani 1 1 d . . .
Fe2 Fe 0.84091(9) 0.75536(8) 0.74228(8) 0.0958(7) Uani 1 1 d . . .
N1 N 0.5498(4) 0.7761(3) 0.5660(3) 0.0374(12) Uani 1 1 d . . .
N2 N 0.5689(4) 0.6693(2) 0.5896(3) 0.0394(12) Uani 1 1 d . . .
B1 B 0.5567(5) 0.7292(4) 0.6441(4) 0.0348(15) Uani 1 1 d . . .
C21 C 0.4407(4) 0.7279(3) 0.6731(3) 0.0312(12) Uani 1 1 d . . .
C22 C 0.3906(5) 0.7788(3) 0.7084(4) 0.0430(15) Uani 1 1 d . . .
H22 H 0.4173 0.8202 0.7134 0.052 Uiso 1 1 calc R . .
C44 C 0.5565(6) 0.7820(4) 0.4142(4) 0.0434(15) Uani 1 1 d . . .
H44 H 0.5643 0.7618 0.3620 0.052 Uiso 1 1 calc R . .
C45 C 0.5589(5) 0.7491(3) 0.4916(4) 0.0341(14) Uani 1 1 d . . .
C11 C 0.6697(5) 0.7405(4) 0.7304(4) 0.0485(18) Uani 1 1 d . . .
C23 C 0.2956(5) 0.7570(4) 0.7343(5) 0.052(2) Uani 1 1 d . . .
H23 H 0.2482 0.7811 0.7597 0.063 Uiso 1 1 calc R . .
C24 C 0.2840(5) 0.6960(4) 0.7167(4) 0.0512(18) Uani 1 1 d . . .
H24 H 0.2263 0.6705 0.7276 0.061 Uiso 1 1 calc R . .
C46 C 0.5737(5) 0.6842(3) 0.5061(4) 0.0407(15) Uani 1 1 d . . .
C25 C 0.3705(5) 0.6751(3) 0.6793(4) 0.0474(16) Uani 1 1 d . . .
H25 H 0.3804 0.6341 0.6616 0.057 Uiso 1 1 calc R . .
C14 C 0.8249(6) 0.7207(5) 0.8618(5) 0.075(3) Uani 1 1 d . . .
H14 H 0.8800 0.6988 0.9092 0.090 Uiso 1 1 calc R . .
C13 C 0.8106(6) 0.7847(6) 0.8541(5) 0.075(3) Uani 1 1 d . . .
H13 H 0.8567 0.8146 0.8944 0.090 Uiso 1 1 calc R . .
C41 C 0.5325(6) 0.8372(3) 0.5674(4) 0.0493(17) Uani 1 1 d . . .
H41 H 0.5243 0.8560 0.6204 0.059 Uiso 1 1 calc R . .
C12 C 0.7120(6) 0.7972(4) 0.7731(4) 0.0545(18) Uani 1 1 d . . .
H12 H 0.6814 0.8368 0.7525 0.065 Uiso 1 1 calc R . .
C42 C 0.5266(7) 0.8727(4) 0.4920(5) 0.060(2) Uani 1 1 d . . .
H42 H 0.5120 0.9157 0.4918 0.072 Uiso 1 1 calc R . .
C31 C 0.2499(7) 0.7634(5) 0.4672(5) 0.075(3) Uani 1 1 d . . .
H31 H 0.3092 0.7682 0.4399 0.090 Uiso 1 1 calc R . .
C32 C 0.2093(8) 0.8124(6) 0.5095(6) 0.088(3) Uani 1 1 d . . .
H32 H 0.2373 0.8535 0.5190 0.106 Uiso 1 1 calc R . .
C33 C 0.1185(8) 0.7862(6) 0.5340(6) 0.085(3) Uani 1 1 d . . .
H33 H 0.0701 0.8084 0.5607 0.102 Uiso 1 1 calc R . .
C1 C 0.8615(10) 0.7661(11) 0.6165(7) 0.175(10) Uani 1 1 d . . .
H1 H 0.8034 0.7652 0.5586 0.210 Uiso 1 1 calc R . .
C15 C 0.7429(6) 0.6960(4) 0.7866(4) 0.0570(19) Uani 1 1 d . . .
H15 H 0.7363 0.6531 0.7738 0.068 Uiso 1 1 calc R . .
C43 C 0.5427(7) 0.8440(4) 0.4157(4) 0.058(2) Uani 1 1 d . . .
H43 H 0.5439 0.8681 0.3647 0.070 Uiso 1 1 calc R . .
C34 C 0.1078(7) 0.7238(7) 0.5146(5) 0.092(4) Uani 1 1 d . . .
H34 H 0.0545 0.6962 0.5277 0.110 Uiso 1 1 calc R . .
C50 C 0.5786(7) 0.6102(4) 0.6170(5) 0.068(2) Uani 1 1 d . . .
H50 H 0.5730 0.6004 0.6753 0.082 Uiso 1 1 calc R . .
C47 C 0.5851(7) 0.6370(3) 0.4470(5) 0.0597(19) Uani 1 1 d . . .
H47 H 0.5846 0.6467 0.3870 0.072 Uiso 1 1 calc R . .
C35 C 0.1951(10) 0.7082(7) 0.4695(5) 0.113(4) Uani 1 1 d . . .
H35 H 0.2098 0.6693 0.4474 0.135 Uiso 1 1 calc R . .
C4 C 1.0039(12) 0.7301(9) 0.7468(11) 0.141(7) Uani 1 1 d . . .
H4 H 1.0529 0.7040 0.7920 0.169 Uiso 1 1 calc R . .
C3 C 0.9939(10) 0.7931(11) 0.7465(9) 0.152(8) Uani 1 1 d . . .
H3 H 1.0460 0.8168 0.7935 0.182 Uiso 1 1 calc R . .
C2 C 0.9038(10) 0.8237(10) 0.6746(8) 0.160(8) Uani 1 1 d . . .
H2 H 0.8792 0.8654 0.6664 0.192 Uiso 1 1 calc R . .
C48 C 0.5969(9) 0.5771(5) 0.4762(6) 0.085(3) Uani 1 1 d . . .
H48 H 0.6057 0.5448 0.4376 0.102 Uiso 1 1 calc R . .
C49 C 0.5956(9) 0.5651(4) 0.5648(7) 0.080(3) Uani 1 1 d . . .
H49 H 0.6071 0.5242 0.5878 0.096 Uiso 1 1 calc R . .
C5 C 0.9234(10) 0.7145(10) 0.6634(10) 0.160(8) Uani 1 1 d . . .
H5 H 0.9113 0.6737 0.6405 0.192 Uiso 1 1 calc R . .
P1 P 0.5082(7) 0.5145(2) 0.2139(4) 0.083(3) Uani 0.50 1 d PD A 1
F2 F 0.5724(15) 0.4726(9) 0.1629(14) 0.258(19) Uani 0.50 1 d PD A 1
F3 F 0.6055(15) 0.5668(8) 0.2268(9) 0.198(13) Uani 0.50 1 d PD A 1
F1 F 0.4458(15) 0.5579(8) 0.2685(10) 0.25(2) Uani 0.50 1 d PD A 1
F4 F 0.4335(17) 0.5455(8) 0.1237(9) 0.36(3) Uani 0.50 1 d PD A 1
F5 F 0.5811(11) 0.4861(6) 0.3085(8) 0.087(4) Uani 0.50 1 d PD A 1
F6 F 0.4103(12) 0.4647(7) 0.2017(9) 0.084(5) Uani 0.50 1 d PD A 1
P1' P 0.4481(13) 0.5179(7) 0.2048(7) 0.178(9) Uani 0.50 1 d PD B 2
F4' F 0.3592(15) 0.5619(6) 0.1377(9) 0.156(9) Uani 0.50 1 d PD B 2
F2' F 0.5005(14) 0.5008(6) 0.1272(9) 0.121(7) Uani 0.50 1 d PD B 2
F3' F 0.5379(17) 0.5723(6) 0.2382(9) 0.159(12) Uani 0.50 1 d PD B 2
F1' F 0.3936(19) 0.5352(8) 0.2822(10) 0.249(17) Uani 0.50 1 d PD B 2
F6' F 0.3583(16) 0.4633(7) 0.1735(13) 0.155(11) Uani 0.50 1 d PD B 2
F5' F 0.5388(15) 0.4739(7) 0.2717(12) 0.172(11) Uani 0.50 1 d PD B 2

loop_
_atom_site_aniso_label
_atom_site_aniso_U_11
_atom_site_aniso_U_22
_atom_site_aniso_U_33
_atom_site_aniso_U_23
_atom_site_aniso_U_13
_atom_site_aniso_U_12
Fe1 0.0200(4) 0.1016(9) 0.0238(5) 0.0110(4) 0.0057(3) 0.0036(4)
Fe2 0.0202(5) 0.240(2) 0.0276(6) 0.0090(7) 0.0086(4) -0.0064(6)
N1 0.022(2) 0.071(4) 0.019(2) 0.000(2) 0.0064(18) -0.013(2)
N2 0.035(2) 0.061(3) 0.026(2) 0.010(2) 0.014(2) 0.007(2)
B1 0.020(3) 0.071(5) 0.014(3) 0.000(3) 0.006(2) 0.000(3)
C21 0.014(2) 0.064(4) 0.014(2) 0.006(2) 0.0035(18) 0.005(2)
C22 0.039(3) 0.072(4) 0.020(3) -0.006(3) 0.013(2) -0.001(3)
C44 0.051(4) 0.068(5) 0.016(3) 0.006(3) 0.017(3) 0.005(3)
C45 0.028(3) 0.062(4) 0.018(3) -0.003(2) 0.015(2) -0.008(2)
C11 0.019(2) 0.114(6) 0.015(3) 0.006(3) 0.008(2) -0.004(3)
C23 0.019(3) 0.107(7) 0.034(3) -0.004(3) 0.014(2) -0.001(3)
C24 0.032(3) 0.082(6) 0.035(3) 0.022(3) 0.005(3) -0.008(3)
C46 0.037(3) 0.071(5) 0.018(2) 0.003(3) 0.013(2) 0.008(3)
C25 0.036(3) 0.073(5) 0.036(3) 0.012(3) 0.016(3) -0.009(3)
C14 0.036(4) 0.161(9) 0.026(4) 0.014(5) 0.005(3) 0.027(5)
C13 0.032(3) 0.164(9) 0.028(3) -0.025(5) 0.009(3) -0.040(5)
C41 0.077(5) 0.052(4) 0.024(3) -0.007(3) 0.022(3) -0.012(3)
C12 0.051(4) 0.076(5) 0.032(3) -0.002(3) 0.007(3) -0.009(4)
C42 0.087(6) 0.052(4) 0.038(4) -0.007(3) 0.016(4) -0.024(4)
C31 0.040(4) 0.160(9) 0.019(3) 0.012(4) -0.001(3) 0.016(5)
C32 0.059(5) 0.144(9) 0.048(5) 0.030(5) -0.003(4) 0.013(5)
C33 0.047(5) 0.167(10) 0.040(4) 0.030(6) 0.013(4) 0.036(6)
C1 0.048(6) 0.45(3) 0.032(5) -0.001(10) 0.020(4) -0.085(11)
C15 0.043(4) 0.088(6) 0.033(3) 0.015(3) 0.002(3) 0.006(3)
C43 0.081(5) 0.082(6) 0.018(3) 0.010(3) 0.025(3) -0.015(4)
C34 0.034(4) 0.216(13) 0.021(4) 0.007(5) 0.003(3) -0.007(6)
C50 0.077(5) 0.093(6) 0.040(4) 0.017(4) 0.027(4) 0.032(5)
C47 0.085(5) 0.057(5) 0.039(4) -0.008(3) 0.022(4) 0.000(4)
C35 0.085(7) 0.208(13) 0.023(4) -0.022(6) -0.014(4) -0.044(8)
C4 0.054(7) 0.31(2) 0.080(9) -0.033(13) 0.045(7) 0.011(11)
C3 0.043(6) 0.36(3) 0.050(6) 0.016(12) 0.016(5) -0.059(11)
C2 0.074(7) 0.35(2) 0.062(7) 0.031(10) 0.023(6) -0.066(11)
C48 0.119(8) 0.086(7) 0.056(5) -0.010(5) 0.035(5) 0.027(6)
C49 0.118(8) 0.036(4) 0.105(7) 0.005(4) 0.062(6) 0.011(4)
C5 0.054(6) 0.37(3) 0.083(9) -0.059(12) 0.056(7) -0.014(10)
P1 0.181(7) 0.021(3) 0.033(2) 0.005(2) 0.012(3) -0.040(4)
F2 0.20(2) 0.35(4) 0.30(3) -0.26(3) 0.20(3) -0.13(2)
F3 0.20(2) 0.29(3) 0.067(11) 0.079(13) -0.020(12) -0.113(19)
F1 0.34(3) 0.149(19) 0.144(19) -0.099(17) -0.11(2) 0.16(2)
F4 0.44(4) 0.30(3) 0.151(18) 0.19(2) -0.18(2) -0.32(3)
F5 0.107(10) 0.093(11) 0.067(7) 0.006(6) 0.036(7) 0.005(8)
F6 0.120(11) 0.087(11) 0.064(8) 0.009(7) 0.055(8) -0.014(9)
P1' 0.34(2) 0.158(12) 0.068(7) 0.045(8) 0.106(11) 0.104(14)
F4' 0.26(2) 0.103(11) 0.100(11) -0.011(9) 0.056(14) 0.051(14)
F2' 0.23(2) 0.081(9) 0.109(11) -0.031(7) 0.137(14) -0.010(10)
F3' 0.37(4) 0.078(10) 0.071(10) 0.024(8) 0.137(18) 0.020(15)
F1' 0.54(5) 0.172(19) 0.123(14) 0.083(13) 0.24(2) 0.15(2)
F6' 0.27(3) 0.075(12) 0.148(19) 0.040(11) 0.10(2) 0.075(14)
F5' 0.18(2) 0.070(10) 0.24(3) 0.041(15) 0.031(19) -0.059(11)

loop_
_atom_type_symbol
_atom_type_description
_atom_type_scat_dispersion_real
_atom_type_scat_dispersion_imag
_atom_type_scat_source
C C 0.0033 0.0016 'International Tables Vol C Tables 4.2.6.8 and 6.1.1.4'
H H 0.0000 0.0000 'International Tables Vol C Tables 4.2.6.8 and 6.1.1.4'
B B 0.0013 0.0007 'International Tables Vol C Tables 4.2.6.8 and 6.1.1.4'
N N 0.0061 0.0033 'International Tables Vol C Tables 4.2.6.8 and 6.1.1.4'
F F 0.0171 0.0103 'International Tables Vol C Tables 4.2.6.8 and 6.1.1.4'
P P 0.1023 0.0942 'International Tables Vol C Tables 4.2.6.8 and 6.1.1.4'
Fe Fe 0.3463 0.8444 'International Tables Vol C Tables 4.2.6.8 and 6.1.1.4'

loop_
_geom_angle_atom_site_label_1
_geom_angle_atom_site_label_2
_geom_angle_atom_site_label_3
_geom_angle
_geom_angle_site_symmetry_1
_geom_angle_site_symmetry_3
_geom_angle_publ_flag
C22 Fe1 C24 67.4(3) . . ?
C22 Fe1 C34 157.1(4) . . ?
C24 Fe1 C34 106.0(3) . . ?
C22 Fe1 C23 41.0(2) . . ?
C24 Fe1 C23 38.9(3) . . ?
C34 Fe1 C23 120.2(3) . . ?
C22 Fe1 C33 122.5(4) . . ?
C24 Fe1 C33 119.3(3) . . ?
C34 Fe1 C33 39.9(5) . . ?
C23 Fe1 C33 105.2(3) . . ?
C22 Fe1 C32 106.6(4) . . ?
C24 Fe1 C32 153.1(4) . . ?
C34 Fe1 C32 68.9(5) . . ?
C23 Fe1 C32 119.3(4) . . ?
C33 Fe1 C32 40.1(4) . . ?
C22 Fe1 C31 124.8(3) . . ?
C24 Fe1 C31 163.4(4) . . ?
C34 Fe1 C31 67.2(4) . . ?
C23 Fe1 C31 157.7(4) . . ?
C33 Fe1 C31 65.9(3) . . ?
C32 Fe1 C31 40.6(4) . . ?
C22 Fe1 C25 68.7(3) . . ?
C24 Fe1 C25 40.9(3) . . ?
C34 Fe1 C25 121.7(4) . . ?
C23 Fe1 C25 68.0(3) . . ?
C33 Fe1 C25 155.6(4) . . ?
C32 Fe1 C25 163.8(3) . . ?
C31 Fe1 C25 128.5(3) . . ?
C22 Fe1 C21 41.6(2) . . ?
C24 Fe1 C21 69.1(2) . . ?
C34 Fe1 C21 158.9(4) . . ?
C23 Fe1 C21 69.7(2) . . ?
C33 Fe1 C21 160.6(4) . . ?
C32 Fe1 C21 124.9(3) . . ?
C31 Fe1 C21 111.4(3) . . ?
C25 Fe1 C21 41.4(2) . . ?
C22 Fe1 C35 158.9(4) . . ?
C24 Fe1 C35 125.6(5) . . ?
C34 Fe1 C35 42.4(4) . . ?
C23 Fe1 C35 159.3(4) . . ?
C33 Fe1 C35 68.5(5) . . ?
C32 Fe1 C35 69.4(5) . . ?
C31 Fe1 C35 39.2(4) . . ?
C25 Fe1 C35 109.1(5) . . ?
C21 Fe1 C35 122.6(4) . . ?
C13 Fe2 C12 43.1(3) . . ?
C13 Fe2 C5 159.2(6) . . ?
C12 Fe2 C5 157.6(5) . . ?
C13 Fe2 C3 105.4(5) . . ?
C12 Fe2 C3 126.4(7) . . ?
C5 Fe2 C3 64.4(8) . . ?
C13 Fe2 C15 67.4(4) . . ?
C12 Fe2 C15 67.5(3) . . ?
C5 Fe2 C15 112.7(6) . . ?
C3 Fe2 C15 152.6(5) . . ?
C13 Fe2 C4 120.3(5) . . ?
C12 Fe2 C4 160.7(5) . . ?
C5 Fe2 C4 40.2(5) . . ?
C3 Fe2 C4 39.7(7) . . ?
C15 Fe2 C4 119.3(6) . . ?
C13 Fe2 C1 154.4(8) . . ?
C12 Fe2 C1 121.0(6) . . ?
C5 Fe2 C1 40.7(7) . . ?
C3 Fe2 C1 66.2(5) . . ?
C15 Fe2 C1 131.1(5) . . ?
C4 Fe2 C1 69.7(6) . . ?
C13 Fe2 C11 70.5(2) . . ?
C12 Fe2 C11 40.8(3) . . ?
C5 Fe2 C11 124.1(5) . . ?
C3 Fe2 C11 164.7(7) . . ?
C15 Fe2 C11 40.6(3) . . ?
C4 Fe2 C11 155.2(6) . . ?
C1 Fe2 C11 110.9(4) . . ?
C13 Fe2 C14 40.4(4) . . ?
C12 Fe2 C14 69.4(3) . . ?
C5 Fe2 C14 126.1(7) . . ?
C3 Fe2 C14 117.8(4) . . ?
C15 Fe2 C14 39.5(3) . . ?
C4 Fe2 C14 103.8(5) . . ?
C1 Fe2 C14 165.1(7) . . ?
C11 Fe2 C14 69.1(3) . . ?
C13 Fe2 C2 114.0(6) . . ?
C12 Fe2 C2 103.6(6) . . ?
C5 Fe2 C2 71.2(8) . . ?
C3 Fe2 C2 41.3(6) . . ?
C15 Fe2 C2 166.1(4) . . ?
C4 Fe2 C2 72.7(7) . . ?
C1 Fe2 C2 43.3(7) . . ?
C11 Fe2 C2 125.8(5) . . ?
C14 Fe2 C2 149.3(5) . . ?
C45 N1 C41 120.4(5) . . ?
C45 N1 B1 112.5(5) . . ?
C41 N1 B1 127.0(5) . . ?
C50 N2 C46 120.3(6) . . ?
C50 N2 B1 129.1(5) . . ?
C46 N2 B1 110.6(5) . . ?
N1 B1 N2 96.6(4) . . ?
N1 B1 C11 111.5(5) . . ?
N2 B1 C11 111.7(5) . . ?
N1 B1 C21 112.9(5) . . ?
N2 B1 C21 111.9(5) . . ?
C11 B1 C21 111.4(4) . . ?
C25 C21 C22 104.6(5) . . ?
C25 C21 B1 128.2(6) . . ?
C22 C21 B1 126.9(6) . . ?
C25 C21 Fe1 69.0(3) . . ?
C22 C21 Fe1 67.7(3) . . ?
B1 C21 Fe1 131.8(4) . . ?
C23 C22 C21 109.2(6) . . ?
C23 C22 Fe1 70.0(4) . . ?
C21 C22 Fe1 70.6(3) . . ?
C43 C44 C45 117.7(5) . . ?
N1 C45 C44 122.4(6) . . ?
N1 C45 C46 110.0(5) . . ?
C44 C45 C46 127.6(5) . . ?
C15 C11 C12 104.1(6) . . ?
C15 C11 B1 128.0(7) . . ?
C12 C11 B1 127.7(6) . . ?
C15 C11 Fe2 68.2(4) . . ?
C12 C11 Fe2 67.3(4) . . ?
B1 C11 Fe2 132.5(4) . . ?
C24 C23 C22 108.1(6) . . ?
C24 C23 Fe1 70.4(4) . . ?
C22 C23 Fe1 68.9(3) . . ?
C23 C24 C25 110.6(6) . . ?
C23 C24 Fe1 70.7(4) . . ?
C25 C24 Fe1 70.3(4) . . ?
N2 C46 C47 119.3(6) . . ?
N2 C46 C45 110.1(5) . . ?
C47 C46 C45 130.5(5) . . ?
C24 C25 C21 107.5(6) . . ?
C24 C25 Fe1 68.8(4) . . ?
C21 C25 Fe1 69.7(3) . . ?
C15 C14 C13 106.1(6) . . ?
C15 C14 Fe2 68.5(4) . . ?
C13 C14 Fe2 66.8(4) . . ?
C14 C13 C12 107.7(7) . . ?
C14 C13 Fe2 72.7(5) . . ?
C12 C13 Fe2 68.9(4) . . ?
N1 C41 C42 120.3(6) . . ?
C11 C12 C13 108.5(7) . . ?
C11 C12 Fe2 71.9(4) . . ?
C13 C12 Fe2 68.1(4) . . ?
C41 C42 C43 118.5(7) . . ?
C35 C31 C32 113.6(10) . . ?
C35 C31 Fe1 71.4(5) . . ?
C32 C31 Fe1 69.7(5) . . ?
C33 C32 C31 103.9(10) . . ?
C33 C32 Fe1 69.7(5) . . ?
C31 C32 Fe1 69.7(5) . . ?
C34 C33 C32 111.5(9) . . ?
C34 C33 Fe1 69.9(5) . . ?
C32 C33 Fe1 70.2(5) . . ?
C5 C1 C2 108.7(11) . . ?
C5 C1 Fe2 68.2(6) . . ?
C2 C1 Fe2 69.8(6) . . ?
C14 C15 C11 113.6(8) . . ?
C14 C15 Fe2 72.0(5) . . ?
C11 C15 Fe2 71.2(4) . . ?
C44 C43 C42 120.4(6) . . ?
C33 C34 C35 107.1(10) . . ?
C33 C34 Fe1 70.2(5) . . ?
C35 C34 Fe1 70.1(4) . . ?
C49 C50 N2 121.8(7) . . ?
C48 C47 C46 119.8(7) . . ?
C31 C35 C34 103.7(12) . . ?
C31 C35 Fe1 69.4(5) . . ?
C34 C35 Fe1 67.4(5) . . ?
C3 C4 C5 101.7(18) . . ?
C3 C4 Fe2 69.3(7) . . ?
C5 C4 Fe2 69.0(7) . . ?
C4 C3 C2 120.1(16) . . ?
C4 C3 Fe2 71.0(8) . . ?
C2 C3 Fe2 72.3(6) . . ?
C3 C2 C1 96.3(17) . . ?
C3 C2 Fe2 66.4(7) . . ?
C1 C2 Fe2 66.9(7) . . ?
C47 C48 C49 117.9(7) . . ?
C50 C49 C48 120.7(8) . . ?
C4 C5 C1 112.8(18) . . ?
C4 C5 Fe2 70.8(7) . . ?
C1 C5 Fe2 71.1(8) . . ?
F2 P1 F4 92.4(9) . . ?
F2 P1 F5 90.9(9) . . ?
F4 P1 F5 176.6(9) . . ?
F2 P1 F6 91.1(8) . . ?
F4 P1 F6 89.1(7) . . ?
F5 P1 F6 91.4(7) . . ?
F2 P1 F3 90.5(8) . . ?
F4 P1 F3 90.2(6) . . ?
F5 P1 F3 89.2(7) . . ?
F6 P1 F3 178.3(10) . . ?
F2 P1 F1 178.3(10) . . ?
F4 P1 F1 88.8(9) . . ?
F5 P1 F1 87.8(6) . . ?
F6 P1 F1 90.1(8) . . ?
F3 P1 F1 88.3(8) . . ?
F4' P1' F3' 91.3(9) . . ?
F4' P1' F5' 179.3(12) . . ?
F3' P1' F5' 88.3(9) . . ?
F4' P1' F1' 89.5(9) . . ?
F3' P1' F1' 89.3(9) . . ?
F5' P1' F1' 91.1(9) . . ?
F4' P1' F2' 90.0(8) . . ?
F3' P1' F2' 91.2(9) . . ?
F5' P1' F2' 89.4(9) . . ?
F1' P1' F2' 179.3(12) . . ?
F4' P1' F6' 89.4(9) . . ?
F3' P1' F6' 178.8(10) . . ?
F5' P1' F6' 91.0(9) . . ?
F1' P1' F6' 89.7(10) . . ?
F2' P1' F6' 89.8(9) . . ?

loop_
_geom_bond_atom_site_label_1
_geom_bond_atom_site_label_2
_geom_bond_distance
_geom_bond_site_symmetry_2
_geom_bond_publ_flag
Fe1 C22 2.018(6) . ?
Fe1 C24 2.028(6) . ?
Fe1 C34 2.028(8) . ?
Fe1 C23 2.032(7) . ?
Fe1 C33 2.033(8) . ?
Fe1 C32 2.039(9) . ?
Fe1 C31 2.040(7) . ?
Fe1 C25 2.048(7) . ?
Fe1 C21 2.057(5) . ?
Fe1 C35 2.066(8) . ?
Fe2 C13 1.985(7) . ?
Fe2 C12 1.995(8) . ?
Fe2 C5 2.014(11) . ?
Fe2 C3 2.015(11) . ?
Fe2 C15 2.017(8) . ?
Fe2 C4 2.036(12) . ?
Fe2 C1 2.052(9) . ?
Fe2 C11 2.056(5) . ?
Fe2 C14 2.062(8) . ?
Fe2 C2 2.094(14) . ?
N1 C45 1.327(7) . ?
N1 C41 1.343(8) . ?
N1 B1 1.563(8) . ?
N2 C50 1.345(10) . ?
N2 C46 1.352(7) . ?
N2 B1 1.583(9) . ?
B1 C11 1.604(8) . ?
B1 C21 1.611(7) . ?
C21 C25 1.450(8) . ?
C21 C22 1.449(8) . ?
C22 C23 1.420(8) . ?
C44 C43 1.359(10) . ?
C44 C45 1.387(8) . ?
C45 C46 1.429(8) . ?
C11 C15 1.412(9) . ?
C11 C12 1.415(10) . ?
C23 C24 1.351(10) . ?
C24 C25 1.424(9) . ?
C46 C47 1.409(9) . ?
C14 C15 1.379(11) . ?
C14 C13 1.400(15) . ?
C13 C12 1.460(10) . ?
C41 C42 1.382(9) . ?
C42 C43 1.402(10) . ?
C31 C35 1.378(15) . ?
C31 C32 1.416(13) . ?
C32 C33 1.397(13) . ?
C33 C34 1.385(16) . ?
C1 C5 1.42(3) . ?
C1 C2 1.53(2) . ?
C34 C35 1.482(15) . ?
C50 C49 1.326(11) . ?
C47 C48 1.368(12) . ?
C4 C3 1.37(2) . ?
C4 C5 1.392(19) . ?
C3 C2 1.45(2) . ?
C48 C49 1.401(12) . ?
P1 F2 1.565(8) . ?
P1 F4 1.558(11) . ?
P1 F5 1.577(11) . ?
P1 F6 1.574(12) . ?
P1 F3 1.606(12) . ?
P1 F1 1.608(9) . ?
P1' F4' 1.564(13) . ?
P1' F3' 1.579(14) . ?
P1' F5' 1.575(14) . ?
P1' F1' 1.585(13) . ?
P1' F2' 1.572(12) . ?
P1' F6' 1.582(15) . ?

loop_
_geom_torsion_atom_site_label_1
_geom_torsion_atom_site_label_2
_geom_torsion_atom_site_label_3
_geom_torsion_atom_site_label_4
_geom_torsion
_geom_torsion_site_symmetry_1
_geom_torsion_site_symmetry_2
_geom_torsion_site_symmetry_3
_geom_torsion_site_symmetry_4
_geom_torsion_publ_flag
C45 N1 B1 N2 -1.3(5) . . . . ?
C41 N1 B1 N2 176.3(5) . . . . ?
C45 N1 B1 C11 115.1(5) . . . . ?
C41 N1 B1 C11 -67.2(7) . . . . ?
C45 N1 B1 C21 -118.5(5) . . . . ?
C41 N1 B1 C21 59.2(8) . . . . ?
C50 N2 B1 N1 -179.6(6) . . . . ?
C46 N2 B1 N1 2.9(5) . . . . ?
C50 N2 B1 C11 64.1(8) . . . . ?
C46 N2 B1 C11 -113.4(5) . . . . ?
C50 N2 B1 C21 -61.6(8) . . . . ?
C46 N2 B1 C21 120.9(5) . . . . ?
N1 B1 C21 C25 127.1(6) . . . . ?
N2 B1 C21 C25 19.4(7) . . . . ?
C11 B1 C21 C25 -106.5(7) . . . . ?
N1 B1 C21 C22 -60.1(7) . . . . ?
N2 B1 C21 C22 -167.9(5) . . . . ?
C11 B1 C21 C22 66.2(8) . . . . ?
N1 B1 C21 Fe1 31.9(8) . . . . ?
N2 B1 C21 Fe1 -75.8(7) . . . . ?
C11 B1 C21 Fe1 158.3(5) . . . . ?
C22 Fe1 C21 C25 116.7(5) . . . . ?
C24 Fe1 C21 C25 37.7(4) . . . . ?
C34 Fe1 C21 C25 -42.7(9) . . . . ?
C23 Fe1 C21 C25 79.3(4) . . . . ?
C33 Fe1 C21 C25 157.4(8) . . . . ?
C32 Fe1 C21 C25 -168.4(5) . . . . ?
C31 Fe1 C21 C25 -124.5(5) . . . . ?
C35 Fe1 C21 C25 -82.0(6) . . . . ?
C24 Fe1 C21 C22 -79.0(4) . . . . ?
C34 Fe1 C21 C22 -159.4(7) . . . . ?
C23 Fe1 C21 C22 -37.3(4) . . . . ?
C33 Fe1 C21 C22 40.7(9) . . . . ?
C32 Fe1 C21 C22 74.9(5) . . . . ?
C31 Fe1 C21 C22 118.8(5) . . . . ?
C25 Fe1 C21 C22 -116.7(5) . . . . ?
C35 Fe1 C21 C22 161.3(5) . . . . ?
C22 Fe1 C21 B1 -120.3(7) . . . . ?
C24 Fe1 C21 B1 160.7(7) . . . . ?
C34 Fe1 C21 B1 80.3(10) . . . . ?
C23 Fe1 C21 B1 -157.7(7) . . . . ?
C33 Fe1 C21 B1 -79.6(11) . . . . ?
C32 Fe1 C21 B1 -45.4(8) . . . . ?
C31 Fe1 C21 B1 -1.5(7) . . . . ?
C25 Fe1 C21 B1 123.0(7) . . . . ?
C35 Fe1 C21 B1 41.0(8) . . . . ?
C25 C21 C22 C23 0.1(6) . . . . ?
B1 C21 C22 C23 -174.0(5) . . . . ?
Fe1 C21 C22 C23 59.6(4) . . . . ?
C25 C21 C22 Fe1 -59.5(4) . . . . ?
B1 C21 C22 Fe1 126.4(5) . . . . ?
C24 Fe1 C22 C23 -36.3(4) . . . . ?
C34 Fe1 C22 C23 41.1(12) . . . . ?
C33 Fe1 C22 C23 75.0(6) . . . . ?
C32 Fe1 C22 C23 115.8(5) . . . . ?
C31 Fe1 C22 C23 156.6(5) . . . . ?
C25 Fe1 C22 C23 -80.6(5) . . . . ?
C21 Fe1 C22 C23 -119.9(6) . . . . ?
C35 Fe1 C22 C23 -168.5(13) . . . . ?
C24 Fe1 C22 C21 83.6(4) . . . . ?
C34 Fe1 C22 C21 161.0(10) . . . . ?
C23 Fe1 C22 C21 119.9(6) . . . . ?
C33 Fe1 C22 C21 -165.1(4) . . . . ?
C32 Fe1 C22 C21 -124.3(4) . . . . ?
C31 Fe1 C22 C21 -83.5(5) . . . . ?
C25 Fe1 C22 C21 39.3(3) . . . . ?
C35 Fe1 C22 C21 -48.6(14) . . . . ?
C41 N1 C45 C44 3.0(8) . . . . ?
B1 N1 C45 C44 -179.2(5) . . . . ?
C41 N1 C45 C46 -178.4(5) . . . . ?
B1 N1 C45 C46 -0.6(6) . . . . ?
C43 C44 C45 N1 -0.9(9) . . . . ?
C43 C44 C45 C46 -179.3(6) . . . . ?
N1 B1 C11 C15 -140.6(6) . . . . ?
N2 B1 C11 C15 -33.7(8) . . . . ?
C21 B1 C11 C15 92.2(7) . . . . ?
N1 B1 C11 C12 46.4(8) . . . . ?
N2 B1 C11 C12 153.3(6) . . . . ?
C21 B1 C11 C12 -80.8(8) . . . . ?
N1 B1 C11 Fe2 -46.2(9) . . . . ?
N2 B1 C11 Fe2 60.7(8) . . . . ?
C21 B1 C11 Fe2 -173.4(5) . . . . ?
C13 Fe2 C11 C15 -77.7(5) . . . . ?
C12 Fe2 C11 C15 -116.8(6) . . . . ?
C5 Fe2 C11 C15 85.7(8) . . . . ?
C3 Fe2 C11 C15 -154.5(16) . . . . ?
C4 Fe2 C11 C15 42.8(12) . . . . ?
C1 Fe2 C11 C15 129.5(8) . . . . ?
C14 Fe2 C11 C15 -34.5(5) . . . . ?
C2 Fe2 C11 C15 176.2(7) . . . . ?
C13 Fe2 C11 C12 39.1(5) . . . . ?
C5 Fe2 C11 C12 -157.5(8) . . . . ?
C3 Fe2 C11 C12 -37.7(17) . . . . ?
C15 Fe2 C11 C12 116.8(6) . . . . ?
C4 Fe2 C11 C12 159.6(11) . . . . ?
C1 Fe2 C11 C12 -113.7(8) . . . . ?
C14 Fe2 C11 C12 82.3(5) . . . . ?
C2 Fe2 C11 C12 -66.9(7) . . . . ?
C13 Fe2 C11 B1 160.1(8) . . . . ?
C12 Fe2 C11 B1 121.0(9) . . . . ?
C5 Fe2 C11 B1 -36.5(11) . . . . ?
C3 Fe2 C11 B1 83.3(18) . . . . ?
C15 Fe2 C11 B1 -122.2(9) . . . . ?
C4 Fe2 C11 B1 -79.3(14) . . . . ?
C1 Fe2 C11 B1 7.4(10) . . . . ?
C14 Fe2 C11 B1 -156.7(8) . . . . ?
C2 Fe2 C11 B1 54.1(10) . . . . ?
C21 C22 C23 C24 -0.3(7) . . . . ?
Fe1 C22 C23 C24 59.7(5) . . . . ?
C21 C22 C23 Fe1 -60.0(4) . . . . ?
C22 Fe1 C23 C24 -119.4(6) . . . . ?
C34 Fe1 C23 C24 77.7(6) . . . . ?
C33 Fe1 C23 C24 118.1(5) . . . . ?
C32 Fe1 C23 C24 159.0(4) . . . . ?
C31 Fe1 C23 C24 -178.7(7) . . . . ?
C25 Fe1 C23 C24 -37.1(4) . . . . ?
C21 Fe1 C23 C24 -81.6(4) . . . . ?
C35 Fe1 C23 C24 48.9(14) . . . . ?
C24 Fe1 C23 C22 119.4(6) . . . . ?
C34 Fe1 C23 C22 -162.8(6) . . . . ?
C33 Fe1 C23 C22 -122.4(5) . . . . ?
C32 Fe1 C23 C22 -81.6(5) . . . . ?
C31 Fe1 C23 C22 -59.3(9) . . . . ?
C25 Fe1 C23 C22 82.3(4) . . . . ?
C21 Fe1 C23 C22 37.9(4) . . . . ?
C35 Fe1 C23 C22 168.3(13) . . . . ?
C22 C23 C24 C25 0.4(7) . . . . ?
Fe1 C23 C24 C25 59.2(4) . . . . ?
C22 C23 C24 Fe1 -58.8(5) . . . . ?
C22 Fe1 C24 C23 38.3(4) . . . . ?
C34 Fe1 C24 C23 -118.5(5) . . . . ?
C33 Fe1 C24 C23 -77.4(6) . . . . ?
C32 Fe1 C24 C23 -43.7(9) . . . . ?
C31 Fe1 C24 C23 178.3(10) . . . . ?
C25 Fe1 C24 C23 121.4(5) . . . . ?
C21 Fe1 C24 C23 83.2(4) . . . . ?
C35 Fe1 C24 C23 -160.9(5) . . . . ?
C22 Fe1 C24 C25 -83.1(4) . . . . ?
C34 Fe1 C24 C25 120.2(5) . . . . ?
C23 Fe1 C24 C25 -121.4(5) . . . . ?
C33 Fe1 C24 C25 161.2(6) . . . . ?
C32 Fe1 C24 C25 -165.1(7) . . . . ?
C31 Fe1 C24 C25 57.0(11) . . . . ?
C21 Fe1 C24 C25 -38.1(4) . . . . ?
C35 Fe1 C24 C25 77.8(6) . . . . ?
C50 N2 C46 C47 2.1(9) . . . . ?
B1 N2 C46 C47 179.8(6) . . . . ?
C50 N2 C46 C45 178.7(6) . . . . ?
B1 N2 C46 C45 -3.6(6) . . . . ?
N1 C45 C46 N2 2.7(7) . . . . ?
C44 C45 C46 N2 -178.8(6) . . . . ?
N1 C45 C46 C47 178.8(7) . . . . ?
C44 C45 C46 C47 -2.7(11) . . . . ?
C23 C24 C25 C21 -0.3(7) . . . . ?
Fe1 C24 C25 C21 59.1(4) . . . . ?
C23 C24 C25 Fe1 -59.4(5) . . . . ?
C22 C21 C25 C24 0.1(6) . . . . ?
B1 C21 C25 C24 174.1(5) . . . . ?
Fe1 C21 C25 C24 -58.6(4) . . . . ?
C22 C21 C25 Fe1 58.7(3) . . . . ?
B1 C21 C25 Fe1 -127.3(5) . . . . ?
C22 Fe1 C25 C24 79.6(4) . . . . ?
C34 Fe1 C25 C24 -77.5(5) . . . . ?
C23 Fe1 C25 C24 35.3(4) . . . . ?
C33 Fe1 C25 C24 -42.8(11) . . . . ?
C32 Fe1 C25 C24 155.4(13) . . . . ?
C31 Fe1 C25 C24 -162.2(5) . . . . ?
C21 Fe1 C25 C24 119.2(6) . . . . ?
C35 Fe1 C25 C24 -122.8(5) . . . . ?
C22 Fe1 C25 C21 -39.6(3) . . . . ?
C24 Fe1 C25 C21 -119.2(6) . . . . ?
C34 Fe1 C25 C21 163.3(4) . . . . ?
C23 Fe1 C25 C21 -83.9(4) . . . . ?
C33 Fe1 C25 C21 -162.0(9) . . . . ?
C32 Fe1 C25 C21 36.2(15) . . . . ?
C31 Fe1 C25 C21 78.6(5) . . . . ?
C35 Fe1 C25 C21 118.0(5) . . . . ?
C13 Fe2 C14 C15 119.5(6) . . . . ?
C12 Fe2 C14 C15 79.2(5) . . . . ?
C5 Fe2 C14 C15 -82.3(7) . . . . ?
C3 Fe2 C14 C15 -159.6(9) . . . . ?
C4 Fe2 C14 C15 -119.6(7) . . . . ?
C1 Fe2 C14 C15 -57.4(16) . . . . ?
C11 Fe2 C14 C15 35.4(5) . . . . ?
C2 Fe2 C14 C15 161.1(10) . . . . ?
C12 Fe2 C14 C13 -40.3(4) . . . . ?
C5 Fe2 C14 C13 158.2(6) . . . . ?
C3 Fe2 C14 C13 80.9(8) . . . . ?
C15 Fe2 C14 C13 -119.5(6) . . . . ?
C4 Fe2 C14 C13 120.8(6) . . . . ?
C1 Fe2 C14 C13 -177.0(14) . . . . ?
C11 Fe2 C14 C13 -84.1(4) . . . . ?
C2 Fe2 C14 C13 41.6(11) . . . . ?
C15 C14 C13 C12 2.9(7) . . . . ?
Fe2 C14 C13 C12 60.3(5) . . . . ?
C15 C14 C13 Fe2 -57.4(5) . . . . ?
C12 Fe2 C13 C14 117.5(6) . . . . ?
C5 Fe2 C13 C14 -57.9(19) . . . . ?
C3 Fe2 C13 C14 -115.1(7) . . . . ?
C15 Fe2 C13 C14 36.8(4) . . . . ?
C4 Fe2 C13 C14 -74.9(8) . . . . ?
C1 Fe2 C13 C14 178.2(8) . . . . ?
C11 Fe2 C13 C14 80.3(4) . . . . ?
C2 Fe2 C13 C14 -158.2(6) . . . . ?
C5 Fe2 C13 C12 -175.3(17) . . . . ?
C3 Fe2 C13 C12 127.4(7) . . . . ?
C15 Fe2 C13 C12 -80.6(5) . . . . ?
C4 Fe2 C13 C12 167.6(8) . . . . ?
C1 Fe2 C13 C12 60.7(10) . . . . ?
C11 Fe2 C13 C12 -37.2(4) . . . . ?
C14 Fe2 C13 C12 -117.5(6) . . . . ?
C2 Fe2 C13 C12 84.3(6) . . . . ?
C45 N1 C41 C42 -1.5(9) . . . . ?
B1 N1 C41 C42 -178.9(6) . . . . ?
C15 C11 C12 C13 0.3(7) . . . . ?
B1 C11 C12 C13 174.6(5) . . . . ?
Fe2 C11 C12 C13 -58.4(5) . . . . ?
C15 C11 C12 Fe2 58.7(4) . . . . ?
B1 C11 C12 Fe2 -127.0(5) . . . . ?
C14 C13 C12 C11 -2.0(7) . . . . ?
Fe2 C13 C12 C11 60.8(5) . . . . ?
C14 C13 C12 Fe2 -62.8(5) . . . . ?
C13 Fe2 C12 C11 -119.4(7) . . . . ?
C5 Fe2 C12 C11 56.2(17) . . . . ?
C3 Fe2 C12 C11 168.5(5) . . . . ?
C15 Fe2 C12 C11 -38.9(4) . . . . ?
C4 Fe2 C12 C11 -153.7(18) . . . . ?
C1 Fe2 C12 C11 86.6(7) . . . . ?
C14 Fe2 C12 C11 -81.5(5) . . . . ?
C2 Fe2 C12 C11 129.9(5) . . . . ?
C5 Fe2 C12 C13 175.7(17) . . . . ?
C3 Fe2 C12 C13 -72.1(7) . . . . ?
C15 Fe2 C12 C13 80.5(5) . . . . ?
C4 Fe2 C12 C13 -34(2) . . . . ?
C1 Fe2 C12 C13 -153.9(7) . . . . ?
C11 Fe2 C12 C13 119.4(7) . . . . ?
C14 Fe2 C12 C13 37.9(5) . . . . ?
C2 Fe2 C12 C13 -110.7(6) . . . . ?
N1 C41 C42 C43 -2.0(11) . . . . ?
C22 Fe1 C31 C35 161.0(7) . . . . ?
C24 Fe1 C31 C35 27.2(14) . . . . ?
C34 Fe1 C31 C35 -41.4(8) . . . . ?
C23 Fe1 C31 C35 -155.6(8) . . . . ?
C33 Fe1 C31 C35 -85.0(8) . . . . ?
C32 Fe1 C31 C35 -125.1(10) . . . . ?
C25 Fe1 C31 C35 71.7(8) . . . . ?
C21 Fe1 C31 C35 115.8(7) . . . . ?
C22 Fe1 C31 C32 -73.9(6) . . . . ?
C24 Fe1 C31 C32 152.3(9) . . . . ?
C34 Fe1 C31 C32 83.7(7) . . . . ?
C23 Fe1 C31 C32 -30.5(10) . . . . ?
C33 Fe1 C31 C32 40.1(6) . . . . ?
C25 Fe1 C31 C32 -163.2(5) . . . . ?
C21 Fe1 C31 C32 -119.1(5) . . . . ?
C35 Fe1 C31 C32 125.1(10) . . . . ?
C35 C31 C32 C33 -4.0(9) . . . . ?
Fe1 C31 C32 C33 -61.8(5) . . . . ?
C35 C31 C32 Fe1 57.8(6) . . . . ?
C22 Fe1 C32 C33 -121.1(7) . . . . ?
C24 Fe1 C32 C33 -48.7(11) . . . . ?
C34 Fe1 C32 C33 35.1(6) . . . . ?
C23 Fe1 C32 C33 -78.5(7) . . . . ?
C31 Fe1 C32 C33 114.3(9) . . . . ?
C25 Fe1 C32 C33 168.5(12) . . . . ?
C21 Fe1 C32 C33 -163.2(6) . . . . ?
C35 Fe1 C32 C33 80.7(7) . . . . ?
C22 Fe1 C32 C31 124.6(5) . . . . ?
C24 Fe1 C32 C31 -162.9(7) . . . . ?
C34 Fe1 C32 C31 -79.1(6) . . . . ?
C23 Fe1 C32 C31 167.2(5) . . . . ?
C33 Fe1 C32 C31 -114.3(9) . . . . ?
C25 Fe1 C32 C31 54.2(15) . . . . ?
C21 Fe1 C32 C31 82.6(6) . . . . ?
C35 Fe1 C32 C31 -33.5(6) . . . . ?
C31 C32 C33 C34 4.1(9) . . . . ?
Fe1 C32 C33 C34 -57.7(6) . . . . ?
C31 C32 C33 Fe1 61.8(5) . . . . ?
C22 Fe1 C33 C34 -160.2(4) . . . . ?
C24 Fe1 C33 C34 -79.7(6) . . . . ?
C23 Fe1 C33 C34 -119.2(5) . . . . ?
C32 Fe1 C33 C34 123.2(9) . . . . ?
C31 Fe1 C33 C34 82.6(6) . . . . ?
C25 Fe1 C33 C34 -49.1(11) . . . . ?
C21 Fe1 C33 C34 168.8(7) . . . . ?
C35 Fe1 C33 C34 40.0(6) . . . . ?
C22 Fe1 C33 C32 76.6(7) . . . . ?
C24 Fe1 C33 C32 157.1(6) . . . . ?
C34 Fe1 C33 C32 -123.2(8) . . . . ?
C23 Fe1 C33 C32 117.7(6) . . . . ?
C31 Fe1 C33 C32 -40.6(6) . . . . ?
C25 Fe1 C33 C32 -172.2(8) . . . . ?
C21 Fe1 C33 C32 45.7(12) . . . . ?
C35 Fe1 C33 C32 -83.2(7) . . . . ?
C13 Fe2 C1 C5 153.2(10) . . . . ?
C12 Fe2 C1 C5 -162.8(8) . . . . ?
C3 Fe2 C1 C5 77.8(11) . . . . ?
C15 Fe2 C1 C5 -76.7(9) . . . . ?
C4 Fe2 C1 C5 35.0(10) . . . . ?
C11 Fe2 C1 C5 -118.5(8) . . . . ?
C14 Fe2 C1 C5 -31.4(18) . . . . ?
C2 Fe2 C1 C5 121.0(11) . . . . ?
C13 Fe2 C1 C2 32.2(13) . . . . ?
C12 Fe2 C1 C2 76.2(8) . . . . ?
C5 Fe2 C1 C2 -121.0(11) . . . . ?
C3 Fe2 C1 C2 -43.2(10) . . . . ?
C15 Fe2 C1 C2 162.3(7) . . . . ?
C4 Fe2 C1 C2 -86.0(9) . . . . ?
C11 Fe2 C1 C2 120.6(8) . . . . ?
C14 Fe2 C1 C2 -152.3(14) . . . . ?
C13 C14 C15 C11 -2.9(8) . . . . ?
Fe2 C14 C15 C11 -59.3(5) . . . . ?
C13 C14 C15 Fe2 56.4(5) . . . . ?
C12 C11 C15 C14 1.6(8) . . . . ?
B1 C11 C15 C14 -172.7(6) . . . . ?
Fe2 C11 C15 C14 59.7(6) . . . . ?
C12 C11 C15 Fe2 -58.0(4) . . . . ?
B1 C11 C15 Fe2 127.6(6) . . . . ?
C13 Fe2 C15 C14 -37.7(5) . . . . ?
C12 Fe2 C15 C14 -84.5(5) . . . . ?
C5 Fe2 C15 C14 119.8(7) . . . . ?
C3 Fe2 C15 C14 42.1(15) . . . . ?
C4 Fe2 C15 C14 75.4(7) . . . . ?
C1 Fe2 C15 C14 163.3(9) . . . . ?
C11 Fe2 C15 C14 -123.7(7) . . . . ?
C2 Fe2 C15 C14 -136(2) . . . . ?
C13 Fe2 C15 C11 86.0(5) . . . . ?
C12 Fe2 C15 C11 39.2(4) . . . . ?
C5 Fe2 C15 C11 -116.5(6) . . . . ?
C3 Fe2 C15 C11 165.7(13) . . . . ?
C4 Fe2 C15 C11 -160.9(6) . . . . ?
C1 Fe2 C15 C11 -73.0(9) . . . . ?
C14 Fe2 C15 C11 123.7(7) . . . . ?
C2 Fe2 C15 C11 -13(2) . . . . ?
C45 C44 C43 C42 -2.6(10) . . . . ?
C41 C42 C43 C44 4.0(11) . . . . ?
C32 C33 C34 C35 -2.9(9) . . . . ?
Fe1 C33 C34 C35 -60.7(6) . . . . ?
C32 C33 C34 Fe1 57.8(6) . . . . ?
C22 Fe1 C34 C33 47.2(12) . . . . ?
C24 Fe1 C34 C33 116.8(5) . . . . ?
C23 Fe1 C34 C33 77.1(6) . . . . ?
C32 Fe1 C34 C33 -35.3(5) . . . . ?
C31 Fe1 C34 C33 -79.3(6) . . . . ?
C25 Fe1 C34 C33 158.5(5) . . . . ?
C21 Fe1 C34 C33 -169.7(6) . . . . ?
C35 Fe1 C34 C33 -117.5(9) . . . . ?
C22 Fe1 C34 C35 164.8(9) . . . . ?
C24 Fe1 C34 C35 -125.7(7) . . . . ?
C23 Fe1 C34 C35 -165.3(7) . . . . ?
C33 Fe1 C34 C35 117.5(9) . . . . ?
C32 Fe1 C34 C35 82.2(8) . . . . ?
C31 Fe1 C34 C35 38.3(7) . . . . ?
C25 Fe1 C34 C35 -84.0(8) . . . . ?
C21 Fe1 C34 C35 -52.2(12) . . . . ?
C46 N2 C50 C49 1.6(12) . . . . ?
B1 N2 C50 C49 -175.6(7) . . . . ?
N2 C46 C47 C48 -3.2(11) . . . . ?
C45 C46 C47 C48 -179.1(8) . . . . ?
C32 C31 C35 C34 2.3(9) . . . . ?
Fe1 C31 C35 C34 59.1(5) . . . . ?
C32 C31 C35 Fe1 -56.8(6) . . . . ?
C33 C34 C35 C31 0.4(9) . . . . ?
Fe1 C34 C35 C31 -60.4(5) . . . . ?
C33 C34 C35 Fe1 60.8(6) . . . . ?
C22 Fe1 C35 C31 -48.0(17) . . . . ?
C24 Fe1 C35 C31 -170.8(5) . . . . ?
C34 Fe1 C35 C31 115.5(11) . . . . ?
C23 Fe1 C35 C31 153.7(10) . . . . ?
C33 Fe1 C35 C31 77.8(7) . . . . ?
C32 Fe1 C35 C31 34.7(6) . . . . ?
C25 Fe1 C35 C31 -128.1(6) . . . . ?
C21 Fe1 C35 C31 -84.3(8) . . . . ?
C22 Fe1 C35 C34 -163.5(11) . . . . ?
C24 Fe1 C35 C34 73.8(9) . . . . ?
C23 Fe1 C35 C34 38.2(18) . . . . ?
C33 Fe1 C35 C34 -37.7(7) . . . . ?
C32 Fe1 C35 C34 -80.8(8) . . . . ?
C31 Fe1 C35 C34 -115.5(11) . . . . ?
C25 Fe1 C35 C34 116.4(7) . . . . ?
C21 Fe1 C35 C34 160.2(7) . . . . ?
C13 Fe2 C4 C3 -77.1(11) . . . . ?
C12 Fe2 C4 C3 -51(2) . . . . ?
C5 Fe2 C4 C3 112.2(17) . . . . ?
C15 Fe2 C4 C3 -156.6(8) . . . . ?
C1 Fe2 C4 C3 76.8(11) . . . . ?
C11 Fe2 C4 C3 172.9(7) . . . . ?
C14 Fe2 C4 C3 -117.3(9) . . . . ?
C2 Fe2 C4 C3 31.0(9) . . . . ?
C13 Fe2 C4 C5 170.7(11) . . . . ?
C12 Fe2 C4 C5 -162.9(15) . . . . ?
C3 Fe2 C4 C5 -112.2(17) . . . . ?
C15 Fe2 C4 C5 91.2(13) . . . . ?
C1 Fe2 C4 C5 -35.4(13) . . . . ?
C11 Fe2 C4 C5 60.7(18) . . . . ?
C14 Fe2 C4 C5 130.6(12) . . . . ?
C2 Fe2 C4 C5 -81.2(12) . . . . ?
C5 C4 C3 C2 6.9(15) . . . . ?
Fe2 C4 C3 C2 -55.1(10) . . . . ?
C5 C4 C3 Fe2 62.0(7) . . . . ?
C13 Fe2 C3 C4 119.2(10) . . . . ?
C12 Fe2 C3 C4 161.5(8) . . . . ?
C5 Fe2 C3 C4 -41.5(11) . . . . ?
C15 Fe2 C3 C4 48.7(18) . . . . ?
C1 Fe2 C3 C4 -86.5(12) . . . . ?
C11 Fe2 C3 C4 -168.7(13) . . . . ?
C14 Fe2 C3 C4 77.5(11) . . . . ?
C2 Fe2 C3 C4 -131.8(16) . . . . ?
C13 Fe2 C3 C2 -109.0(10) . . . . ?
C12 Fe2 C3 C2 -66.7(11) . . . . ?
C5 Fe2 C3 C2 90.3(11) . . . . ?
C15 Fe2 C3 C2 -179.5(10) . . . . ?
C4 Fe2 C3 C2 131.8(16) . . . . ?
C1 Fe2 C3 C2 45.3(11) . . . . ?
C11 Fe2 C3 C2 -37(2) . . . . ?
C14 Fe2 C3 C2 -150.6(9) . . . . ?
C4 C3 C2 C1 -6.8(13) . . . . ?
Fe2 C3 C2 C1 -61.4(6) . . . . ?
C4 C3 C2 Fe2 54.5(10) . . . . ?
C5 C1 C2 C3 3.8(10) . . . . ?
Fe2 C1 C2 C3 61.0(6) . . . . ?
C5 C1 C2 Fe2 -57.2(7) . . . . ?
C13 Fe2 C2 C3 86.2(11) . . . . ?
C12 Fe2 C2 C3 130.5(11) . . . . ?
C5 Fe2 C2 C3 -72.2(11) . . . . ?
C15 Fe2 C2 C3 179(2) . . . . ?
C4 Fe2 C2 C3 -29.9(11) . . . . ?
C1 Fe2 C2 C3 -108.4(15) . . . . ?
C11 Fe2 C2 C3 168.8(9) . . . . ?
C14 Fe2 C2 C3 58.1(17) . . . . ?
C13 Fe2 C2 C1 -165.4(8) . . . . ?
C12 Fe2 C2 C1 -121.1(9) . . . . ?
C5 Fe2 C2 C1 36.2(8) . . . . ?
C3 Fe2 C2 C1 108.4(15) . . . . ?
C15 Fe2 C2 C1 -73(3) . . . . ?
C4 Fe2 C2 C1 78.6(10) . . . . ?
C11 Fe2 C2 C1 -82.8(10) . . . . ?
C14 Fe2 C2 C1 166.5(9) . . . . ?
C46 C47 C48 C49 0.8(14) . . . . ?
N2 C50 C49 C48 -4.1(15) . . . . ?
C47 C48 C49 C50 2.8(15) . . . . ?
C3 C4 C5 C1 -3.4(13) . . . . ?
Fe2 C4 C5 C1 58.8(7) . . . . ?
C3 C4 C5 Fe2 -62.2(8) . . . . ?
C2 C1 C5 C4 -0.4(12) . . . . ?
Fe2 C1 C5 C4 -58.6(8) . . . . ?
C2 C1 C5 Fe2 58.2(7) . . . . ?
C13 Fe2 C5 C4 -23(3) . . . . ?
C12 Fe2 C5 C4 165.2(13) . . . . ?
C3 Fe2 C5 C4 41.0(11) . . . . ?
C15 Fe2 C5 C4 -109.1(12) . . . . ?
C1 Fe2 C5 C4 123.6(17) . . . . ?
C11 Fe2 C5 C4 -153.7(10) . . . . ?
C14 Fe2 C5 C4 -66.0(14) . . . . ?
C2 Fe2 C5 C4 85.2(12) . . . . ?
C13 Fe2 C5 C1 -146.7(15) . . . . ?
C12 Fe2 C5 C1 42(2) . . . . ?
C3 Fe2 C5 C1 -82.6(11) . . . . ?
C15 Fe2 C5 C1 127.4(9) . . . . ?
C4 Fe2 C5 C1 -123.6(17) . . . . ?
C11 Fe2 C5 C1 82.7(11) . . . . ?
C14 Fe2 C5 C1 170.5(7) . . . . ?
C2 Fe2 C5 C1 -38.4(8) . . . . ?
